data_4318386
loop_
_publ_author_name
'Brian K. Breedlove'
'Philip E. Fanwick'
'Clifford P. Kubiak'

_publ_contact_author_address
;    Department of Chemistry
      Purdue University
      W. Lafayette
      IN 47907
      USA
;
_publ_contact_author_email fanwick@.xray.chem.purdue.edu
_publ_contact_author_fax 1(765)4940239
_publ_contact_author_name 'Phillip E. Fanwick'
_publ_contact_author_phone 1(765)4944572
_publ_section_title
;
 Tin-Capped Trinuclear Nickel Clusters: Redox Isomerism between
 \m3-Stannyl and \m3-Stannylene Clusters of the Class
 [Ni3(dppm)3(\m3-I)(\m3-SnClx)]n+ (x= 2,n= 1;x= 3,n= 0)
;
_journal_name_full 'Inorganic Chemistry'
_journal_page_first 4306
_journal_page_last 4308
_journal_paper_doi 10.1021/ic020108a
_journal_volume 41
_journal_year 2002
_chemical_formula_sum 'C87 H90 Cl3 I Ni3 O3 P6 Sn'
_chemical_formula_weight 1897.61
_chemical_name_systematic ' ?'
_space_group_IT_number 2
_symmetry_cell_setting triclinic
_symmetry_space_group_name_Hall '-P 1'
_symmetry_space_group_name_H-M 'P -1'
_atom_type_scat_source 'International Tables for Crystallography (Vol C)'
_cell_angle_alpha 69.8506(15)
_cell_angle_beta 89.1702(15)
_cell_angle_gamma 78.010(3)
_cell_formula_units_Z 2
_cell_length_a 14.4869(5)
_cell_length_b 14.8724(6)
_cell_length_c 20.4779(9)
_cell_measurement_reflns_used 23906
_cell_measurement_temperature 149
_cell_measurement_theta_max 22
_cell_measurement_theta_min 5
_cell_volume 4043.8(3)
_computing_cell_refinement DENZO/SCALEPACK_(Otwinowski,_1996)
_computing_data_collection Collect_(Nonius,_1998)
_computing_data_reduction DENZO/SCALEPACK_(Otwinowski,_1996)
_computing_molecular_graphics
;
     ORTEP (Johnson, 1976)
     PLUTON (Spek, 1991)
;
_computing_publication_material CIF_VAX_MolEN_(Fair,_1990)
_computing_structure_refinement SHELX97_(Sheldrick,_1997)
_computing_structure_solution PATTY_(DIRDIF92,_Beurskins,_1992)
_diffrn_ambient_temperature 149
_diffrn_measurement_device_type Nonius_KappaCCD
_diffrn_radiation_type MO-K\a
_diffrn_radiation_wavelength 0.71073
_diffrn_reflns_av_R_equivalents 0.069
_diffrn_reflns_limit_h_max 15
_diffrn_reflns_limit_h_min 0
_diffrn_reflns_limit_k_max 15
_diffrn_reflns_limit_k_min -15
_diffrn_reflns_limit_l_max 21
_diffrn_reflns_limit_l_min -21
_diffrn_reflns_number 23906
_diffrn_reflns_theta_max 22.52
_diffrn_reflns_theta_min 5.00
_exptl_absorpt_coefficient_mu 1.641
_exptl_absorpt_correction_T_max 0.9212
_exptl_absorpt_correction_T_min 0.5555
_exptl_absorpt_correction_type refined_empirical_(Otwinowski_&_Minor,_1996
_exptl_crystal_colour purple
_exptl_crystal_density_diffrn 1.56
_exptl_crystal_description plate
_exptl_crystal_F_000 1928
_exptl_crystal_size_max 0.15
_exptl_crystal_size_mid 0.11
_exptl_crystal_size_min 0.05
_refine_diff_density_max 1.18
_refine_diff_density_min -1.17
_refine_ls_extinction_method none
_refine_ls_goodness_of_fit_ref 1.042
_refine_ls_hydrogen_treatment H_atoms_riding
_refine_ls_matrix_type full
_refine_ls_number_parameters 862
_refine_ls_number_reflns 10334
_refine_ls_number_restraints 0
_refine_ls_R_factor_gt 0.060
_refine_ls_shift/su_max 0.006
_refine_ls_structure_factor_coef Fsqd
_refine_ls_weighting_details '1/[\s^2^(Fo^2^)+(0.0636P)^2^+21.9374P] where P=(Fo^2^+2Fc^2^)/3 '
_refine_ls_weighting_scheme calc
_refine_ls_wR_factor_ref 0.140
_reflns_number_gt 8573
_reflns_number_total 10334
_reflns_threshold_expression >2.0\s(I)
_cod_data_source_file ic020108a_1.cif
_cod_data_source_block KUB011
_cod_depositor_comments
;
The following automatic conversions were performed:

'_refine_ls_weighting_scheme' value 'calc ' changed to 'calc'
according to the built-in table from CIF Core dictionary named
'cif_core.dic' version 2.4.1 from 2010-06-29.

Automatic conversion script
Id: cif_fix_values 1646 2011-03-28 12:23:43Z adriana 
;
_cod_original_cell_volume 4043.8(4)
_cod_original_formula_sum 'C87 H90 Cl3 I1 Ni3 O3 P6 Sn1'
_cod_database_code 4318386

loop_
_symmetry_equiv_pos_as_xyz
'x, y, z'
'-x, -y, -z'

loop_
_atom_site_aniso_label
_atom_site_aniso_U_11
_atom_site_aniso_U_22
_atom_site_aniso_U_33
_atom_site_aniso_U_12
_atom_site_aniso_U_13
_atom_site_aniso_U_23
I 0.0269(3) 0.0282(3) 0.0243(3) -0.0047(2) 0.0004(2) -0.0063(2)
Sn 0.0320(4) 0.0291(4) 0.0231(3) -0.0068(3) 0.0018(2) -0.0048(3)
Ni(1) 0.0259(6) 0.0283(6) 0.0234(6) -0.0061(5) 0.0008(4) -0.0097(5)
Ni(2) 0.0240(6) 0.0277(6) 0.0241(6) -0.0052(5) 0.0006(4) -0.0094(5)
Ni(3) 0.0239(6) 0.0286(6) 0.0227(6) -0.0061(5) 0.0015(4) -0.0092(5)
Cl(1) 0.067(2) 0.154(4) 0.088(3) -0.029(2) 0.0045(19) -0.042(3)
Cl(2) 0.0549(15) 0.0404(15) 0.0414(14) -0.0023(12) -0.0002(11) -0.0121(11)
Cl(3) 0.0587(16) 0.0538(17) 0.0390(14) -0.0108(13) -0.0023(12) -0.0102(12)
P(1) 0.0321(13) 0.0306(13) 0.0271(12) -0.0028(10) 0.0016(10) -0.0126(10)
P(2) 0.0250(12) 0.0305(13) 0.0275(12) -0.0051(10) 0.0038(9) -0.0092(10)
P(3) 0.0293(12) 0.0323(13) 0.0295(13) -0.0089(10) 0.0005(10) -0.0136(10)
P(4) 0.0287(13) 0.0345(14) 0.0292(13) -0.0032(10) 0.0021(10) -0.0152(11)
P(5) 0.0248(12) 0.0365(14) 0.0242(12) -0.0082(10) 0.0018(9) -0.0096(10)
P(6) 0.0294(12) 0.0333(14) 0.0271(12) -0.0088(10) 0.0012(10) -0.0110(10)
C(1B) 0.028(5) 0.018(5) 0.037(5) -0.005(4) 0.005(4) -0.012(4)
C(2B) 0.040(5) 0.027(5) 0.031(5) -0.002(4) -0.002(4) -0.012(4)
C(3B) 0.027(5) 0.032(5) 0.031(5) -0.009(4) -0.001(4) -0.009(4)
C(111) 0.036(5) 0.035(6) 0.035(5) -0.007(4) 0.007(4) -0.021(4)
C(112) 0.062(7) 0.044(7) 0.042(6) -0.014(5) -0.003(5) -0.020(5)
C(113) 0.074(8) 0.041(7) 0.047(6) -0.007(6) 0.000(6) -0.024(5)
C(114) 0.057(7) 0.050(7) 0.067(8) -0.003(6) 0.002(6) -0.034(6)
C(115) 0.051(7) 0.065(8) 0.073(8) 0.001(6) -0.017(6) -0.049(7)
C(116) 0.057(7) 0.051(7) 0.044(6) 0.004(5) -0.017(5) -0.027(5)
C(121) 0.033(5) 0.036(6) 0.030(5) -0.009(4) 0.006(4) -0.013(4)
C(122) 0.032(5) 0.039(6) 0.032(5) -0.008(4) 0.004(4) -0.016(4)
C(123) 0.053(6) 0.047(6) 0.036(6) -0.014(5) 0.007(5) -0.015(5)
C(124) 0.081(8) 0.048(7) 0.033(6) -0.025(6) 0.019(5) -0.016(5)
C(125) 0.069(8) 0.060(8) 0.055(7) -0.006(6) 0.028(6) -0.029(6)
C(126) 0.061(7) 0.050(7) 0.049(7) 0.001(6) 0.017(5) -0.015(5)
C(211) 0.033(5) 0.037(6) 0.029(5) -0.011(4) 0.006(4) -0.017(4)
C(212) 0.028(5) 0.039(6) 0.038(5) -0.008(4) -0.001(4) -0.009(5)
C(213) 0.045(6) 0.051(7) 0.046(6) -0.017(5) -0.004(5) 0.007(5)
C(214) 0.070(8) 0.074(9) 0.026(5) -0.037(7) 0.008(5) -0.007(6)
C(215) 0.073(8) 0.067(9) 0.061(7) -0.033(7) 0.042(6) -0.035(7)
C(216) 0.065(7) 0.042(6) 0.062(7) -0.027(6) 0.030(6) -0.021(5)
C(221) 0.020(5) 0.038(6) 0.035(5) 0.001(4) 0.000(4) -0.014(4)
C(222) 0.030(5) 0.049(6) 0.033(5) -0.010(5) 0.003(4) -0.011(5)
C(223) 0.032(5) 0.048(6) 0.047(6) -0.010(5) 0.004(5) -0.011(5)
C(224) 0.030(5) 0.060(7) 0.042(6) -0.008(5) -0.006(4) -0.014(5)
C(225) 0.055(6) 0.030(5) 0.030(5) 0.001(5) 0.000(5) -0.004(4)
C(226) 0.035(5) 0.042(6) 0.033(5) -0.009(4) -0.003(4) -0.012(5)
C(311) 0.039(6) 0.036(6) 0.040(6) -0.011(4) 0.002(4) -0.020(5)
C(312) 0.061(7) 0.034(6) 0.041(6) -0.019(5) 0.009(5) -0.012(5)
C(313) 0.089(9) 0.032(6) 0.052(7) -0.022(6) 0.029(6) -0.018(5)
C(314) 0.063(8) 0.053(8) 0.077(8) -0.032(6) 0.034(6) -0.035(7)
C(315) 0.061(7) 0.049(7) 0.067(8) -0.026(6) 0.004(6) -0.019(6)
C(316) 0.046(6) 0.048(6) 0.044(6) -0.019(5) 0.019(5) -0.024(5)
C(321) 0.024(5) 0.047(6) 0.033(5) -0.008(4) 0.002(4) -0.016(5)
C(322) 0.051(6) 0.045(6) 0.038(6) -0.010(5) -0.010(5) -0.018(5)
C(323) 0.085(9) 0.079(10) 0.045(7) -0.025(8) -0.015(6) -0.032(7)
C(324) 0.057(7) 0.076(9) 0.034(6) -0.023(7) -0.004(5) -0.012(6)
C(325) 0.046(6) 0.057(7) 0.027(5) -0.008(5) -0.001(4) -0.003(5)
C(326) 0.027(5) 0.053(7) 0.033(5) -0.011(5) 0.007(4) -0.019(5)
C(411) 0.028(5) 0.045(6) 0.038(6) -0.007(4) 0.000(4) -0.019(5)
C(412) 0.053(7) 0.059(7) 0.052(7) 0.019(6) 0.012(5) -0.026(6)
C(413) 0.071(9) 0.084(10) 0.063(8) 0.007(7) 0.027(7) -0.039(8)
C(414) 0.064(8) 0.061(8) 0.077(9) 0.021(6) 0.014(7) -0.019(7)
C(415) 0.054(7) 0.041(7) 0.058(7) 0.005(5) 0.002(6) -0.005(5)
C(416) 0.040(6) 0.041(6) 0.054(7) -0.010(5) 0.009(5) -0.020(5)
C(421) 0.032(5) 0.037(6) 0.028(5) 0.003(4) 0.002(4) -0.016(4)
C(422) 0.061(7) 0.057(7) 0.040(6) -0.006(6) 0.002(5) -0.026(5)
C(423) 0.078(8) 0.075(9) 0.029(6) -0.001(7) -0.009(6) -0.019(6)
C(424) 0.059(7) 0.065(8) 0.024(5) 0.006(6) 0.008(5) -0.008(5)
C(425) 0.043(6) 0.060(7) 0.030(6) -0.007(5) 0.002(5) -0.004(5)
C(426) 0.030(5) 0.059(7) 0.036(6) -0.006(5) -0.002(4) -0.018(5)
C(511) 0.030(5) 0.038(6) 0.026(5) -0.004(4) 0.004(4) -0.011(4)
C(512) 0.031(5) 0.047(6) 0.031(5) -0.002(4) 0.001(4) -0.018(5)
C(513) 0.024(5) 0.057(7) 0.046(6) -0.004(5) -0.004(4) -0.025(5)
C(514) 0.039(6) 0.041(6) 0.044(6) 0.003(5) -0.010(5) -0.014(5)
C(515) 0.045(6) 0.026(5) 0.045(6) -0.004(4) -0.012(5) -0.004(4)
C(516) 0.033(5) 0.032(5) 0.037(5) -0.006(4) -0.002(4) -0.007(4)
C(521) 0.026(5) 0.040(6) 0.027(5) -0.017(4) 0.006(4) -0.008(4)
C(522) 0.029(5) 0.048(6) 0.029(5) -0.013(4) 0.003(4) -0.014(5)
C(523) 0.045(6) 0.066(7) 0.034(6) -0.024(6) 0.012(5) -0.020(5)
C(524) 0.054(7) 0.081(9) 0.030(6) -0.029(6) 0.019(5) -0.021(6)
C(525) 0.053(7) 0.073(9) 0.051(7) 0.003(6) 0.017(5) -0.031(6)
C(526) 0.043(6) 0.053(7) 0.035(5) -0.007(5) 0.006(4) -0.024(5)
C(611) 0.033(5) 0.043(6) 0.043(6) -0.013(4) 0.007(4) -0.022(5)
C(612) 0.082(8) 0.040(7) 0.053(7) -0.014(6) -0.007(6) -0.019(6)
C(613) 0.103(11) 0.042(7) 0.082(9) -0.024(7) 0.005(8) -0.015(7)
C(614) 0.075(9) 0.053(8) 0.095(10) -0.030(7) 0.023(7) -0.043(8)
C(615) 0.078(8) 0.061(8) 0.077(9) -0.037(7) 0.011(7) -0.047(7)
C(616) 0.064(7) 0.055(7) 0.053(7) -0.028(6) 0.010(5) -0.028(6)
C(621) 0.034(5) 0.036(5) 0.029(5) -0.009(4) 0.006(4) -0.016(4)
C(622) 0.042(6) 0.041(6) 0.039(6) -0.014(5) 0.003(4) -0.020(5)
C(623) 0.052(6) 0.060(7) 0.027(5) -0.012(5) -0.010(5) -0.016(5)
C(624) 0.072(8) 0.040(6) 0.035(6) -0.009(6) -0.019(5) -0.008(5)
C(625) 0.076(8) 0.057(7) 0.037(6) -0.037(6) 0.006(5) -0.016(5)
C(626) 0.040(6) 0.054(7) 0.033(5) -0.014(5) 0.002(4) -0.019(5)

loop_
_atom_site_label
_atom_site_fract_x
_atom_site_fract_y
_atom_site_fract_z
_atom_site_U_iso_or_equiv
_atom_site_thermal_displace_type
_atom_site_calc_flag
I 0.68321(4) 0.85392(4) 0.64184(3) 0.02741(18) Uani ?
Sn 0.71873(4) 0.57166(4) 0.82242(3) 0.0292(2) Uani ?
Ni(1) 0.69016(7) 0.65799(8) 0.68611(5) 0.0256(4) Uani ?
Ni(2) 0.79276(7) 0.71852(8) 0.74844(5) 0.0252(4) Uani ?
Ni(3) 0.62007(7) 0.75011(8) 0.76032(5) 0.0249(4) Uani ?
Cl(1) 0.6054(3) 0.4787(4) 0.8694(2) 0.1023(19) Uani ?
Cl(2) 0.81555(18) 0.40752(18) 0.83151(12) 0.0474(9) Uani ?
Cl(3) 0.77662(19) 0.5443(2) 0.93774(13) 0.0523(9) Uani ?
P(1) 0.80606(16) 0.58799(17) 0.63476(11) 0.0299(8) Uani ?
P(2) 0.92880(15) 0.65175(17) 0.71760(11) 0.0281(7) Uani ?
P(3) 0.82755(15) 0.81346(17) 0.80443(11) 0.0293(8) Uani ?
P(4) 0.62070(16) 0.83164(17) 0.83252(11) 0.0303(8) Uani ?
P(5) 0.47000(15) 0.74259(17) 0.74761(11) 0.0285(8) Uani ?
P(6) 0.55567(15) 0.62522(17) 0.65929(11) 0.0295(8) Uani ?
O(901) 0.7408(7) 0.4931(8) 0.3603(5) 0.101(3) Uiso ?
O(911) 0.1452(17) 0.170(2) 0.8459(14) 0.280(12) Uiso ?
O(921) 0.381(2) 0.901(3) 0.0803(19) 0.351(16) Uiso ?
C(1B) 0.9152(6) 0.5500(6) 0.6900(4) 0.027(3) Uani ?
C(2B) 0.7192(6) 0.8959(6) 0.8135(5) 0.033(3) Uani ?
C(3B) 0.4688(6) 0.6349(6) 0.7247(4) 0.030(3) Uani ?
C(111) 0.7954(6) 0.4740(7) 0.6216(4) 0.033(3) Uani ?
C(112) 0.8377(8) 0.3818(8) 0.6685(5) 0.048(4) Uani ?
C(113) 0.8244(8) 0.2998(8) 0.6571(5) 0.052(4) Uani ?
C(114) 0.7726(8) 0.3068(9) 0.5996(6) 0.056(4) Uani ?
C(115) 0.7314(8) 0.3975(9) 0.5533(6) 0.058(5) Uani ?
C(116) 0.7429(7) 0.4802(8) 0.5637(5) 0.050(4) Uani ?
C(121) 0.8473(6) 0.6534(7) 0.5477(4) 0.032(3) Uani ?
C(122) 0.8012(6) 0.7435(7) 0.5059(4) 0.033(3) Uani ?
C(123) 0.8318(7) 0.7852(8) 0.4397(5) 0.045(4) Uani ?
C(124) 0.9091(8) 0.7384(8) 0.4169(5) 0.052(4) Uani ?
C(125) 0.9589(8) 0.6487(9) 0.4592(6) 0.060(5) Uani ?
C(126) 0.9269(8) 0.6056(8) 0.5243(5) 0.056(4) Uani ?
C(211) 0.9826(6) 0.7271(7) 0.6424(4) 0.031(3) Uani ?
C(212) 0.9433(6) 0.8235(7) 0.6084(5) 0.036(3) Uani ?
C(213) 0.9825(7) 0.8783(8) 0.5509(5) 0.053(4) Uani ?
C(214) 1.0624(8) 0.8351(9) 0.5264(5) 0.056(5) Uani ?
C(215) 1.1047(9) 0.7389(9) 0.5609(6) 0.061(5) Uani ?
C(216) 1.0644(8) 0.6848(8) 0.6186(6) 0.053(4) Uani ?
C(221) 1.0312(6) 0.5954(7) 0.7804(4) 0.032(3) Uani ?
C(222) 1.1002(6) 0.6478(7) 0.7800(5) 0.038(3) Uani ?
C(223) 1.1769(7) 0.6095(8) 0.8288(5) 0.044(3) Uani ?
C(224) 1.1843(6) 0.5179(8) 0.8791(5) 0.045(4) Uani ?
C(225) 1.1165(7) 0.4638(7) 0.8803(5) 0.042(3) Uani ?
C(226) 1.0397(6) 0.5040(7) 0.8308(4) 0.037(3) Uani ?
C(311) 0.9004(6) 0.9011(7) 0.7562(5) 0.036(4) Uani ?
C(312) 0.8608(8) 0.9863(7) 0.7017(5) 0.044(4) Uani ?
C(313) 0.9203(9) 1.0473(8) 0.6640(6) 0.056(4) Uani ?
C(314) 1.0151(9) 1.0230(9) 0.6801(6) 0.058(5) Uani ?
C(315) 1.0545(8) 0.9381(8) 0.7344(6) 0.057(4) Uani ?
C(316) 0.9964(7) 0.8784(8) 0.7730(5) 0.043(4) Uani ?
C(321) 0.8920(6) 0.7675(7) 0.8895(4) 0.034(3) Uani ?
C(322) 0.9044(7) 0.8324(8) 0.9225(5) 0.044(4) Uani ?
C(323) 0.9660(9) 0.8029(10) 0.9808(6) 0.066(5) Uani ?
C(324) 1.0206(8) 0.7080(9) 1.0047(5) 0.056(5) Uani ?
C(325) 1.0096(7) 0.6434(8) 0.9728(5) 0.047(4) Uani ?
C(326) 0.9464(6) 0.6744(7) 0.9141(4) 0.036(4) Uani ?
C(411) 0.5209(6) 0.9364(7) 0.8189(5) 0.036(3) Uani ?
C(412) 0.4709(8) 0.9545(8) 0.8735(6) 0.058(4) Uani ?
C(413) 0.3951(9) 1.0325(10) 0.8585(7) 0.073(6) Uani ?
C(414) 0.3657(9) 1.0940(9) 0.7925(7) 0.074(5) Uani ?
C(415) 0.4136(8) 1.0763(8) 0.7388(6) 0.057(4) Uani ?
C(416) 0.4912(7) 0.9983(7) 0.7520(5) 0.044(4) Uani ?
C(421) 0.6271(6) 0.7733(7) 0.9270(4) 0.033(3) Uani ?
C(422) 0.6725(8) 0.8025(8) 0.9730(5) 0.051(4) Uani ?
C(423) 0.6645(9) 0.7602(9) 1.0441(5) 0.063(5) Uani ?
C(424) 0.6123(8) 0.6904(9) 1.0698(5) 0.054(4) Uani ?
C(425) 0.5681(7) 0.6603(8) 1.0257(5) 0.048(4) Uani ?
C(426) 0.5761(6) 0.6999(8) 0.9538(5) 0.042(4) Uani ?
C(511) 0.3863(6) 0.8365(7) 0.6789(4) 0.032(3) Uani ?
C(512) 0.2914(6) 0.8309(7) 0.6762(5) 0.036(3) Uani ?
C(513) 0.2302(6) 0.8973(8) 0.6219(5) 0.041(4) Uani ?
C(514) 0.2613(7) 0.9690(7) 0.5692(5) 0.043(4) Uani ?
C(515) 0.3550(7) 0.9776(7) 0.5706(5) 0.041(3) Uani ?
C(516) 0.4162(6) 0.9109(6) 0.6266(4) 0.035(3) Uani ?
C(521) 0.3977(6) 0.7264(7) 0.8232(4) 0.031(3) Uani ?
C(522) 0.4043(6) 0.6345(7) 0.8746(4) 0.034(3) Uani ?
C(523) 0.3555(7) 0.6217(9) 0.9343(5) 0.046(4) Uani ?
C(524) 0.2981(7) 0.7029(9) 0.9442(5) 0.053(5) Uani ?
C(525) 0.2914(8) 0.7954(9) 0.8944(6) 0.059(5) Uani ?
C(526) 0.3412(7) 0.8067(8) 0.8341(5) 0.042(4) Uani ?
C(611) 0.5495(6) 0.5047(7) 0.6558(5) 0.037(3) Uani ?
C(612) 0.5911(8) 0.4227(8) 0.7109(6) 0.057(4) Uani ?
C(613) 0.5815(10) 0.3308(9) 0.7136(7) 0.076(5) Uani ?
C(614) 0.5334(9) 0.3194(10) 0.6593(7) 0.067(5) Uani ?
C(615) 0.4963(9) 0.4002(9) 0.6041(7) 0.063(5) Uani ?
C(616) 0.5026(8) 0.4942(8) 0.6015(6) 0.053(4) Uani ?
C(621) 0.4934(6) 0.7105(7) 0.5761(4) 0.032(3) Uani ?
C(622) 0.3969(7) 0.7292(7) 0.5628(5) 0.038(4) Uani ?
C(623) 0.3539(7) 0.7962(8) 0.5002(5) 0.046(4) Uani ?
C(624) 0.4075(8) 0.8441(8) 0.4493(5) 0.051(4) Uani ?
C(625) 0.5046(8) 0.8228(8) 0.4602(5) 0.053(4) Uani ?
C(626) 0.5479(7) 0.7567(7) 0.5241(5) 0.041(4) Uani ?
C(902) 0.7044(10) 0.5288(10) 0.2911(7) 0.086(4) Uiso ?
C(903) 0.7286(11) 0.6281(11) 0.2560(8) 0.096(5) Uiso ?
C(904) 0.7962(15) 0.6295(15) 0.3096(10) 0.141(7) Uiso ?
C(905) 0.7798(12) 0.5638(12) 0.3738(8) 0.111(5) Uiso ?
C(912) 0.1345(17) 0.074(2) 0.8614(17) 0.220(13) Uiso ?
C(913) 0.0300(17) 0.0713(17) 0.8683(13) 0.174(9) Uiso ?
C(914) -0.0120(16) 0.1764(19) 0.8308(14) 0.185(10) Uiso ?
C(915) 0.057(2) 0.2315(18) 0.8160(15) 0.189(11) Uiso ?
C(922) 0.354(2) 0.825(3) 0.0646(17) 0.241(15) Uiso ?
C(923) 0.244(2) 0.850(3) 0.062(2) 0.286(19) Uiso ?
C(924) 0.231(2) 0.914(3) 0.1059(19) 0.256(16) Uiso ?
C(925) 0.319(3) 0.904(3) 0.1363(18) 0.284(19) Uiso ?
H(112) 0.8747 0.3760 0.7070 0.0570 Uiso calc
H(113) 0.8510 0.2381 0.6891 0.0630 Uiso calc
H(114) 0.7654 0.2504 0.5920 0.0670 Uiso calc
H(115) 0.6954 0.4026 0.5145 0.0690 Uiso calc
H(116) 0.7152 0.5414 0.5317 0.0600 Uiso calc
H(122) 0.7492 0.7774 0.5213 0.0400 Uiso calc
H(123) 0.7986 0.8463 0.4106 0.0530 Uiso calc
H(124) 0.9282 0.7674 0.3724 0.0630 Uiso calc
H(125) 1.0132 0.6173 0.4446 0.0720 Uiso calc
H(126) 0.9590 0.5437 0.5528 0.0670 Uiso calc
H(1B1) 0.9688 0.5332 0.6642 0.0320 Uiso calc
H(1B2) 0.9125 0.4927 0.7304 0.0320 Uiso calc
H(212) 0.8888 0.8527 0.6243 0.0430 Uiso calc
H(213) 0.9552 0.9444 0.5286 0.0630 Uiso calc
H(214) 1.0875 0.8714 0.4863 0.0680 Uiso calc
H(215) 1.1601 0.7102 0.5455 0.0740 Uiso calc
H(216) 1.0925 0.6192 0.6418 0.0640 Uiso calc
H(222) 1.0951 0.7098 0.7464 0.0450 Uiso calc
H(223) 1.2227 0.6454 0.8276 0.0520 Uiso calc
H(224) 1.2349 0.4924 0.9123 0.0540 Uiso calc
H(225) 1.1221 0.4016 0.9136 0.0500 Uiso calc
H(226) 0.9937 0.4683 0.8319 0.0440 Uiso calc
H(2B1) 0.7034 0.9522 0.7708 0.0400 Uiso calc
H(2B2) 0.7293 0.9195 0.8510 0.0400 Uiso calc
H(312) 0.7961 1.0028 0.6901 0.0540 Uiso calc
H(313) 0.8945 1.1050 0.6277 0.0670 Uiso calc
H(314) 1.0536 1.0636 0.6544 0.0710 Uiso calc
H(315) 1.1194 0.9211 0.7451 0.0690 Uiso calc
H(316) 1.0225 0.8225 0.8106 0.0510 Uiso calc
H(322) 0.8705 0.8970 0.9050 0.0520 Uiso calc
H(323) 0.9707 0.8461 1.0037 0.0790 Uiso calc
H(324) 1.0646 0.6883 1.0423 0.0670 Uiso calc
H(325) 1.0439 0.5790 0.9901 0.0570 Uiso calc
H(326) 0.9414 0.6309 0.8916 0.0430 Uiso calc
H(3B1) 0.4061 0.6396 0.7061 0.0360 Uiso calc
H(3B2) 0.4839 0.5765 0.7661 0.0360 Uiso calc
H(412) 0.4888 0.9142 0.9194 0.0700 Uiso calc
H(413) 0.3623 1.0439 0.8952 0.0880 Uiso calc
H(414) 0.3144 1.1466 0.7842 0.0890 Uiso calc
H(415) 0.3943 1.1167 0.6931 0.0680 Uiso calc
H(416) 0.5237 0.9878 0.7149 0.0530 Uiso calc
H(422) 0.7080 0.8502 0.9562 0.0610 Uiso calc
H(423) 0.6952 0.7797 1.0748 0.0750 Uiso calc
H(424) 0.6071 0.6634 1.1176 0.0660 Uiso calc
H(425) 0.5322 0.6131 1.0433 0.0570 Uiso calc
H(426) 0.5475 0.6774 0.9239 0.0500 Uiso calc
H(512) 0.2694 0.7823 0.7110 0.0440 Uiso calc
H(513) 0.1670 0.8936 0.6209 0.0500 Uiso calc
H(514) 0.2194 1.0120 0.5324 0.0520 Uiso calc
H(515) 0.3764 1.0262 0.5355 0.0490 Uiso calc
H(516) 0.4787 0.9165 0.6287 0.0420 Uiso calc
H(522) 0.4428 0.5801 0.8684 0.0420 Uiso calc
H(523) 0.3610 0.5594 0.9676 0.0550 Uiso calc
H(524) 0.2644 0.6951 0.9841 0.0630 Uiso calc
H(525) 0.2536 0.8499 0.9011 0.0710 Uiso calc
H(526) 0.3364 0.8690 0.8009 0.0500 Uiso calc
H(612) 0.6257 0.4289 0.7464 0.0690 Uiso calc
H(613) 0.6073 0.2759 0.7520 0.0910 Uiso calc
H(614) 0.5271 0.2576 0.6611 0.0810 Uiso calc
H(615) 0.4659 0.3934 0.5670 0.0750 Uiso calc
H(616) 0.4754 0.5491 0.5635 0.0630 Uiso calc
H(622) 0.3602 0.6962 0.5966 0.0460 Uiso calc
H(623) 0.2886 0.8089 0.4925 0.0550 Uiso calc
H(624) 0.3784 0.8906 0.4077 0.0610 Uiso calc
H(625) 0.5413 0.8526 0.4250 0.0640 Uiso calc
H(626) 0.6132 0.7436 0.5318 0.0490 Uiso calc
H(90A) 0.6364 0.5352 0.2895 0.1030 Uiso calc
H(90B) 0.7320 0.4840 0.2676 0.1030 Uiso calc
H(90C) 0.7583 0.6321 0.2126 0.1150 Uiso calc
H(90D) 0.6732 0.6809 0.2472 0.1150 Uiso calc
H(90E) 0.8607 0.6105 0.2979 0.1690 Uiso calc
H(90F) 0.7868 0.6950 0.3115 0.1690 Uiso calc
H(90G) 0.7363 0.5977 0.3985 0.1330 Uiso calc
H(90H) 0.8385 0.5332 0.4022 0.1330 Uiso calc
H(91A) 0.1702 0.0320 0.9047 0.2640 Uiso calc
H(91B) 0.1587 0.0501 0.8247 0.2640 Uiso calc
H(91C) 0.0113 0.0297 0.8457 0.2080 Uiso calc
H(91D) 0.0140 0.0501 0.9166 0.2080 Uiso calc
H(91E) -0.0448 0.1838 0.7877 0.2220 Uiso calc
H(91F) -0.0578 0.2006 0.8592 0.2220 Uiso calc
H(91G) 0.0417 0.2841 0.8347 0.2270 Uiso calc
H(91H) 0.0602 0.2605 0.7659 0.2270 Uiso calc
H(92A) 0.3795 0.7618 0.1003 0.2890 Uiso calc
H(92B) 0.3764 0.8234 0.0200 0.2890 Uiso calc
H(92C) 0.2168 0.8856 0.0151 0.3430 Uiso calc
H(92D) 0.2186 0.7922 0.0829 0.3430 Uiso calc
H(92E) 0.2063 0.9820 0.0772 0.3070 Uiso calc
H(92F) 0.1873 0.8938 0.1415 0.3070 Uiso calc
H(92G) 0.3355 0.8439 0.1765 0.3410 Uiso calc
H(92H) 0.3219 0.9593 0.1504 0.3410 Uiso calc

loop_
_geom_angle_atom_site_label_1
_geom_angle_atom_site_label_2
_geom_angle_atom_site_label_3
_geom_angle
_geom_angle_publ_flag
Ni(3) I Ni(2) 55.42(3) ?
Ni(3) I Ni(1) 54.38(3) ?
Ni(2) I Ni(1) 54.42(3) ?
Cl(1) Sn Cl(3) 89.49(12) ?
Cl(1) Sn Cl(2) 82.16(13) ?
Cl(3) Sn Cl(2) 89.00(9) ?
Cl(1) Sn Ni(3) 104.56(11) ?
Cl(3) Sn Ni(3) 112.83(7) ?
Cl(2) Sn Ni(3) 156.90(6) ?
Cl(1) Sn Ni(2) 160.40(11) ?
Cl(3) Sn Ni(2) 101.72(7) ?
Cl(2) Sn Ni(2) 113.72(7) ?
Ni(3) Sn Ni(2) 56.33(3) ?
Cl(1) Sn Ni(1) 111.63(10) ?
Cl(3) Sn Ni(1) 157.47(8) ?
Cl(2) Sn Ni(1) 101.20(6) ?
Ni(3) Sn Ni(1) 55.71(3) ?
Ni(2) Sn Ni(1) 55.80(3) ?
P(6) Ni(1) P(1) 108.13(10) ?
P(6) Ni(1) Ni(3) 95.52(7) ?
P(1) Ni(1) Ni(3) 156.31(8) ?
P(6) Ni(1) Ni(2) 155.64(8) ?
P(1) Ni(1) Ni(2) 95.92(7) ?
Ni(3) Ni(1) Ni(2) 60.39(4) ?
P(6) Ni(1) Sn 105.26(7) ?
P(1) Ni(1) Sn 108.98(7) ?
Ni(3) Ni(1) Sn 61.76(4) ?
Ni(2) Ni(1) Sn 61.74(4) ?
P(6) Ni(1) I 112.05(7) ?
P(1) Ni(1) I 108.87(7) ?
Ni(3) Ni(1) I 61.52(4) ?
Ni(2) Ni(1) I 61.63(4) ?
Sn Ni(1) I 113.37(4) ?
P(2) Ni(2) P(3) 105.68(9) ?
P(2) Ni(2) Ni(1) 97.23(8) ?
P(3) Ni(2) Ni(1) 156.10(8) ?
P(2) Ni(2) Ni(3) 156.61(8) ?
P(3) Ni(2) Ni(3) 97.69(7) ?
Ni(1) Ni(2) Ni(3) 59.72(4) ?
P(2) Ni(2) Sn 105.73(7) ?
P(3) Ni(2) Sn 115.98(7) ?
Ni(1) Ni(2) Sn 62.46(4) ?
Ni(3) Ni(2) Sn 61.81(4) ?
P(2) Ni(2) I 113.48(7) ?
P(3) Ni(2) I 99.90(7) ?
Ni(1) Ni(2) I 63.95(4) ?
Ni(3) Ni(2) I 62.16(3) ?
Sn Ni(2) I 115.85(4) ?
P(4) Ni(3) P(5) 105.32(9) ?
P(4) Ni(3) Ni(1) 155.82(8) ?
P(5) Ni(3) Ni(1) 98.83(7) ?
P(4) Ni(3) Ni(2) 95.93(7) ?
P(5) Ni(3) Ni(2) 158.63(8) ?
Ni(1) Ni(3) Ni(2) 59.89(4) ?
P(4) Ni(3) Sn 107.69(7) ?
P(5) Ni(3) Sn 108.34(7) ?
Ni(1) Ni(3) Sn 62.54(4) ?
Ni(2) Ni(3) Sn 61.87(4) ?
P(4) Ni(3) I 106.63(7) ?
P(5) Ni(3) I 112.09(7) ?
Ni(1) Ni(3) I 64.10(4) ?
Ni(2) Ni(3) I 62.42(3) ?
Sn Ni(3) I 116.12(4) ?
C(1B) P(1) C(111) 102.8(4) ?
C(1B) P(1) C(121) 101.4(4) ?
C(111) P(1) C(121) 99.2(4) ?
C(1B) P(1) Ni(1) 108.9(3) ?
C(111) P(1) Ni(1) 118.1(3) ?
C(121) P(1) Ni(1) 123.6(3) ?
C(221) P(2) C(1B) 102.1(4) ?
C(221) P(2) C(211) 100.8(4) ?
C(1B) P(2) C(211) 101.7(4) ?
C(221) P(2) Ni(2) 120.7(3) ?
C(1B) P(2) Ni(2) 110.3(3) ?
C(211) P(2) Ni(2) 118.4(3) ?
C(321) P(3) C(2B) 105.0(4) ?
C(321) P(3) C(311) 98.4(4) ?
C(2B) P(3) C(311) 102.0(4) ?
C(321) P(3) Ni(2) 124.5(3) ?
C(2B) P(3) Ni(2) 109.6(3) ?
C(311) P(3) Ni(2) 114.7(3) ?
C(421) P(4) C(411) 101.3(4) ?
C(421) P(4) C(2B) 105.5(4) ?
C(411) P(4) C(2B) 100.0(4) ?
C(421) P(4) Ni(3) 123.0(3) ?
C(411) P(4) Ni(3) 115.5(3) ?
C(2B) P(4) Ni(3) 108.8(3) ?
C(3B) P(5) C(521) 103.5(4) ?
C(3B) P(5) C(511) 100.3(4) ?
C(521) P(5) C(511) 100.8(4) ?
C(3B) P(5) Ni(3) 107.8(3) ?
C(521) P(5) Ni(3) 118.7(3) ?
C(511) P(5) Ni(3) 122.8(3) ?
C(611) P(6) C(621) 102.6(4) ?
C(611) P(6) C(3B) 100.3(4) ?
C(621) P(6) C(3B) 103.7(4) ?
C(611) P(6) Ni(1) 122.1(3) ?
C(621) P(6) Ni(1) 115.3(3) ?
C(3B) P(6) Ni(1) 110.5(3) ?
P(1) C(1B) P(2) 108.5(4) ?
P(3) C(2B) P(4) 110.4(5) ?
P(5) C(3B) P(6) 110.4(4) ?
C(116) C(111) C(112) 118.9(9) ?
C(116) C(111) P(1) 119.0(7) ?
C(112) C(111) P(1) 122.1(7) ?
C(113) C(112) C(111) 119.3(10) ?
C(114) C(113) C(112) 121.2(10) ?
C(113) C(114) C(115) 119.5(11) ?
C(116) C(115) C(114) 120.5(10) ?
C(115) C(116) C(111) 120.6(10) ?
C(122) C(121) C(126) 119.0(8) ?
C(122) C(121) P(1) 122.6(7) ?
C(126) C(121) P(1) 118.4(7) ?
C(121) C(122) C(123) 119.7(9) ?
C(124) C(123) C(122) 121.2(10) ?
C(123) C(124) C(125) 120.1(9) ?
C(124) C(125) C(126) 118.8(10) ?
C(125) C(126) C(121) 121.1(10) ?
C(212) C(211) C(216) 118.8(8) ?
C(212) C(211) P(2) 121.6(7) ?
C(216) C(211) P(2) 119.6(7) ?
C(211) C(212) C(213) 121.1(9) ?
C(212) C(213) C(214) 119.8(10) ?
C(215) C(214) C(213) 120.1(9) ?
C(214) C(215) C(216) 119.3(11) ?
C(215) C(216) C(211) 120.8(11) ?
C(226) C(221) C(222) 118.5(8) ?
C(226) C(221) P(2) 122.0(7) ?
C(222) C(221) P(2) 119.5(7) ?
C(221) C(222) C(223) 121.4(9) ?
C(224) C(223) C(222) 119.5(9) ?
C(223) C(224) C(225) 120.2(9) ?
C(224) C(225) C(226) 119.4(9) ?
C(221) C(226) C(225) 121.1(9) ?
C(316) C(311) C(312) 119.7(9) ?
C(316) C(311) P(3) 119.1(7) ?
C(312) C(311) P(3) 121.1(7) ?
C(311) C(312) C(313) 118.8(10) ?
C(314) C(313) C(312) 120.9(11) ?
C(313) C(314) C(315) 120.3(10) ?
C(314) C(315) C(316) 119.5(11) ?
C(311) C(316) C(315) 120.9(10) ?
C(326) C(321) C(322) 117.9(8) ?
C(326) C(321) P(3) 120.2(7) ?
C(322) C(321) P(3) 120.2(7) ?
C(323) C(322) C(321) 121.6(10) ?
C(322) C(323) C(324) 119.2(11) ?
C(325) C(324) C(323) 119.9(10) ?
C(324) C(325) C(326) 120.0(10) ?
C(321) C(326) C(325) 121.2(10) ?
C(416) C(411) C(412) 117.9(9) ?
C(416) C(411) P(4) 119.1(7) ?
C(412) C(411) P(4) 123.0(7) ?
C(413) C(412) C(411) 119.2(10) ?
C(414) C(413) C(412) 123.1(11) ?
C(413) C(414) C(415) 118.2(11) ?
C(414) C(415) C(416) 120.3(11) ?
C(411) C(416) C(415) 121.3(10) ?
C(422) C(421) C(426) 118.8(8) ?
C(422) C(421) P(4) 124.2(8) ?
C(426) C(421) P(4) 116.7(7) ?
C(423) C(422) C(421) 119.6(11) ?
C(424) C(423) C(422) 121.1(11) ?
C(425) C(424) C(423) 120.0(10) ?
C(424) C(425) C(426) 120.4(10) ?
C(421) C(426) C(425) 120.0(9) ?
C(516) C(511) C(512) 118.3(8) ?
C(516) C(511) P(5) 121.4(7) ?
C(512) C(511) P(5) 120.1(7) ?
C(513) C(512) C(511) 120.0(9) ?
C(514) C(513) C(512) 121.1(9) ?
C(513) C(514) C(515) 120.4(9) ?
C(514) C(515) C(516) 118.1(9) ?
C(511) C(516) C(515) 122.0(9) ?
C(526) C(521) C(522) 117.9(8) ?
C(526) C(521) P(5) 120.6(7) ?
C(522) C(521) P(5) 121.2(7) ?
C(523) C(522) C(521) 122.2(9) ?
C(522) C(523) C(524) 119.3(10) ?
C(525) C(524) C(523) 119.7(9) ?
C(524) C(525) C(526) 120.0(10) ?
C(521) C(526) C(525) 120.8(10) ?
C(612) C(611) C(616) 119.5(10) ?
C(612) C(611) P(6) 117.9(7) ?
C(616) C(611) P(6) 122.6(8) ?
C(611) C(612) C(613) 120.0(11) ?
C(612) C(613) C(614) 120.9(12) ?
C(615) C(614) C(613) 118.4(11) ?
C(614) C(615) C(616) 121.5(11) ?
C(611) C(616) C(615) 119.6(11) ?
C(622) C(621) C(626) 118.9(8) ?
C(622) C(621) P(6) 123.7(7) ?
C(626) C(621) P(6) 117.4(7) ?
C(621) C(622) C(623) 121.0(9) ?
C(624) C(623) C(622) 120.2(10) ?
C(623) C(624) C(625) 119.7(9) ?
C(624) C(625) C(626) 120.1(9) ?
C(621) C(626) C(625) 120.0(9) ?
C(902) O(901) C(905) 109.8(11) ?
O(901) C(902) C(903) 107.6(11) ?
C(904) C(903) C(902) 101.1(12) ?
C(905) C(904) C(903) 108.1(15) ?
C(904) C(905) O(901) 107.0(14) ?
C(912) O(911) C(915) 106.3(18) ?
O(911) C(912) C(913) 109.4(18) ?
C(914) C(913) C(912) 99.3(16) ?
C(915) C(914) C(913) 111.1(18) ?
C(914) C(915) O(911) 109.3(18) ?
C(922) O(921) C(925) 99(2) ?
O(921) C(922) C(923) 104.2(19) ?
C(924) C(923) C(922) 99.1(17) ?
C(925) C(924) C(923) 107(2) ?
C(924) C(925) O(921) 102(2) ?

loop_
_geom_bond_atom_site_label_1
_geom_bond_atom_site_label_2
_geom_bond_distance
_geom_bond_publ_flag
I Ni(3) 2.6549(11) ?
I Ni(2) 2.6613(11) ?
I Ni(1) 2.7173(12) ?
Sn Cl(1) 2.348(4) ?
Sn Cl(3) 2.387(3) ?
Sn Cl(2) 2.497(3) ?
Sn Ni(3) 2.6182(12) ?
Sn Ni(2) 2.6196(12) ?
Sn Ni(1) 2.6371(11) ?
Ni(1) P(6) 2.224(2) ?
Ni(1) P(1) 2.233(2) ?
Ni(1) Ni(3) 2.4554(15) ?
Ni(1) Ni(2) 2.4599(15) ?
Ni(2) P(2) 2.203(2) ?
Ni(2) P(3) 2.234(3) ?
Ni(2) Ni(3) 2.4721(14) ?
Ni(3) P(4) 2.213(3) ?
Ni(3) P(5) 2.224(2) ?
P(1) C(1B) 1.827(8) ?
P(1) C(111) 1.842(9) ?
P(1) C(121) 1.870(9) ?
P(2) C(221) 1.831(8) ?
P(2) C(1B) 1.835(8) ?
P(2) C(211) 1.838(9) ?
P(3) C(321) 1.826(9) ?
P(3) C(2B) 1.831(9) ?
P(3) C(311) 1.855(9) ?
P(4) C(421) 1.822(9) ?
P(4) C(411) 1.836(9) ?
P(4) C(2B) 1.843(9) ?
P(5) C(3B) 1.820(9) ?
P(5) C(521) 1.831(8) ?
P(5) C(511) 1.842(9) ?
P(6) C(611) 1.839(10) ?
P(6) C(621) 1.845(9) ?
P(6) C(3B) 1.846(8) ?
C(111) C(116) 1.384(13) ?
C(111) C(112) 1.393(13) ?
C(112) C(113) 1.369(14) ?
C(113) C(114) 1.367(15) ?
C(114) C(115) 1.370(15) ?
C(115) C(116) 1.361(15) ?
C(121) C(122) 1.352(12) ?
C(121) C(126) 1.395(13) ?
C(122) C(123) 1.391(13) ?
C(123) C(124) 1.358(14) ?
C(124) C(125) 1.369(15) ?
C(125) C(126) 1.385(15) ?
C(211) C(212) 1.359(13) ?
C(211) C(216) 1.387(13) ?
C(212) C(213) 1.373(13) ?
C(213) C(214) 1.379(15) ?
C(214) C(215) 1.370(16) ?
C(215) C(216) 1.380(14) ?
C(221) C(226) 1.376(12) ?
C(221) C(222) 1.389(13) ?
C(222) C(223) 1.390(13) ?
C(223) C(224) 1.380(14) ?
C(224) C(225) 1.388(14) ?
C(225) C(226) 1.401(13) ?
C(311) C(316) 1.381(13) ?
C(311) C(312) 1.388(13) ?
C(312) C(313) 1.409(14) ?
C(313) C(314) 1.360(16) ?
C(314) C(315) 1.381(16) ?
C(315) C(316) 1.389(14) ?
C(321) C(326) 1.367(13) ?
C(321) C(322) 1.395(13) ?
C(322) C(323) 1.387(14) ?
C(323) C(324) 1.389(16) ?
C(324) C(325) 1.368(16) ?
C(325) C(326) 1.404(13) ?
C(411) C(416) 1.376(13) ?
C(411) C(412) 1.395(13) ?
C(412) C(413) 1.372(15) ?
C(413) C(414) 1.359(16) ?
C(414) C(415) 1.364(16) ?
C(415) C(416) 1.391(14) ?
C(421) C(422) 1.388(14) ?
C(421) C(426) 1.395(13) ?
C(422) C(423) 1.388(14) ?
C(423) C(424) 1.365(16) ?
C(424) C(425) 1.358(15) ?
C(425) C(426) 1.397(13) ?
C(511) C(516) 1.389(12) ?
C(511) C(512) 1.398(12) ?
C(512) C(513) 1.381(13) ?
C(513) C(514) 1.377(14) ?
C(514) C(515) 1.391(13) ?
C(515) C(516) 1.402(12) ?
C(521) C(526) 1.385(13) ?
C(521) C(522) 1.394(12) ?
C(522) C(523) 1.379(12) ?
C(523) C(524) 1.392(15) ?
C(524) C(525) 1.387(15) ?
C(525) C(526) 1.399(13) ?
C(611) C(612) 1.374(14) ?
C(611) C(616) 1.381(14) ?
C(612) C(613) 1.385(16) ?
C(613) C(614) 1.396(18) ?
C(614) C(615) 1.351(17) ?
C(615) C(616) 1.402(15) ?
C(621) C(622) 1.380(12) ?
C(621) C(626) 1.387(12) ?
C(622) C(623) 1.382(13) ?
C(623) C(624) 1.376(14) ?
C(624) C(625) 1.380(15) ?
C(625) C(626) 1.399(14) ?
O(901) C(902) 1.397(14) ?
O(901) C(905) 1.397(16) ?
C(902) C(903) 1.516(17) ?
C(903) C(904) 1.489(19) ?
C(904) C(905) 1.394(18) ?
O(911) C(912) 1.40(2) ?
O(911) C(915) 1.409(19) ?
C(912) C(913) 1.53(2) ?
C(913) C(914) 1.48(2) ?
C(914) C(915) 1.39(2) ?
O(921) C(922) 1.40(2) ?
O(921) C(925) 1.45(2) ?
C(922) C(923) 1.56(2) ?
C(923) C(924) 1.50(2) ?
C(924) C(925) 1.38(2) ?
